data_2105233
loop_
_publ_author_name
'Briggs, Naomi E. B.'
'Kennedy, Alan R.'
'Morrison, Catriona A.'

_publ_section_title
;
 42 salt forms of tyramine: structural comparison and the occurrence of
 hydrate formation
;
_journal_issue 4
_journal_name_full 'Acta Crystallographica Section B'
_journal_page_first 453
_journal_page_last 464
_journal_paper_doi 10.1107/S0108768112026456
_journal_volume 68
_journal_year 2012
_chemical_formula_sum 'C15 H16 Cl N O3'
_chemical_formula_weight 293.74
_space_group_IT_number 2
_symmetry_cell_setting triclinic
_symmetry_space_group_name_Hall '-P 1'
_symmetry_space_group_name_H-M 'P -1'
_atom_sites_solution_hydrogens geom
_atom_sites_solution_primary direct
_atom_sites_solution_secondary difmap
_audit_creation_method SHELXL-97
_cell_angle_alpha 105.6760(10)
_cell_angle_beta 96.7630(10)
_cell_angle_gamma 99.3350(10)
_cell_formula_units_Z 16
_cell_length_a 15.8566(4)
_cell_length_b 17.5993(4)
_cell_length_c 22.0881(3)
_cell_measurement_reflns_used 143241
_cell_measurement_temperature 120(2)
_cell_measurement_theta_max 27.48
_cell_measurement_theta_min 2.91
_cell_volume 5770.8(2)
_computing_structure_refinement 'SHELXL-97 (Sheldrick, 1997)'
_diffrn_ambient_temperature 120(2)
_diffrn_detector_area_resol_mean 9.091
_diffrn_measured_fraction_theta_full 0.998
_diffrn_measured_fraction_theta_max 0.998
_diffrn_measurement_device_type 'Bruker-Nonius Roper CCD camera'
_diffrn_measurement_method '\f&\w scans'
_diffrn_radiation_monochromator graphite
_diffrn_radiation_source 'Bruker-Nonius FR591 rotating anode'
_diffrn_radiation_type MoK\a
_diffrn_radiation_wavelength 0.71073
_diffrn_reflns_av_R_equivalents 0.0920
_diffrn_reflns_av_sigmaI/netI 0.0937
_diffrn_reflns_limit_h_max 20
_diffrn_reflns_limit_h_min -20
_diffrn_reflns_limit_k_max 22
_diffrn_reflns_limit_k_min -22
_diffrn_reflns_limit_l_max 28
_diffrn_reflns_limit_l_min -28
_diffrn_reflns_number 117297
_diffrn_reflns_theta_full 27.00
_diffrn_reflns_theta_max 27.00
_diffrn_reflns_theta_min 2.92
_exptl_absorpt_coefficient_mu 0.271
_exptl_absorpt_correction_T_max 0.7456
_exptl_absorpt_correction_T_min 0.6202
_exptl_absorpt_correction_type multi-scan
_exptl_absorpt_process_details 'SADABS 2007/2 (Sheldrick, G.M.,2007)'
_exptl_crystal_colour brown
_exptl_crystal_density_diffrn 1.352
_exptl_crystal_density_method 'not measured'
_exptl_crystal_description fragment
_exptl_crystal_F_000 2464
_exptl_crystal_size_max 0.42
_exptl_crystal_size_mid 0.17
_exptl_crystal_size_min 0.12
_refine_diff_density_max 0.865
_refine_diff_density_min -0.893
_refine_ls_extinction_coef 0.0034(2)
_refine_ls_extinction_expression Fc^*^=kFc[1+0.001xFc^2^\l^3^/sin(2\q)]^-1/4^
_refine_ls_extinction_method SHELXL
_refine_ls_goodness_of_fit_ref 1.114
_refine_ls_hydrogen_treatment constr
_refine_ls_matrix_type full
_refine_ls_number_parameters 1458
_refine_ls_number_reflns 25155
_refine_ls_number_restraints 0
_refine_ls_restrained_S_all 1.114
_refine_ls_R_factor_all 0.1545
_refine_ls_R_factor_gt 0.1010
_refine_ls_shift/su_max 0.000
_refine_ls_shift/su_mean 0.000
_refine_ls_structure_factor_coef Fsqd
_refine_ls_weighting_details 'calc w=1/[\s^2^(Fo^2^)+(0.0639P)^2^+26.9813P] where P=(Fo^2^+2Fc^2^)/3'
_refine_ls_weighting_scheme calc
_refine_ls_wR_factor_gt 0.2413
_refine_ls_wR_factor_ref 0.2652
_reflns_number_gt 15658
_reflns_number_total 25155
_reflns_threshold_expression I>2/s(I)
_cod_data_source_file ry5045.cif
_cod_data_source_block tyr4cb
_cod_original_sg_symbol_H-M P-1
_cod_original_formula_sum 'C15 H16 Cl1 N1 O3'
_cod_database_code 2105233

loop_
_symmetry_equiv_pos_as_xyz
'x, y, z'
'-x, -y, -z'

loop_
_atom_site_type_symbol
_atom_site_label
_atom_site_fract_x
_atom_site_fract_y
_atom_site_fract_z
_atom_site_U_iso_or_equiv
_atom_site_adp_type
_atom_site_calc_flag
_atom_site_refinement_flags
_atom_site_occupancy
_atom_site_symmetry_multiplicity
Cl Cl1 1.08407(10) -0.13737(11) 0.37785(7) 0.0470(4) Uani d . 1 1
Cl Cl2 1.00986(9) -0.18067(9) 0.91327(7) 0.0370(3) Uani d . 1 1
Cl Cl3 0.99868(9) -0.34056(10) 0.58240(7) 0.0398(4) Uani d . 1 1
Cl Cl4 1.09329(9) 0.35948(9) 0.85976(6) 0.0366(3) Uani d . 1 1
Cl Cl5 0.49757(10) 0.08912(9) 0.68274(7) 0.0378(3) Uani d . 1 1
Cl Cl6 0.54406(12) 0.59429(10) 1.19323(7) 0.0467(4) Uani d . 1 1
Cl Cl7 0.40177(10) -0.09951(11) 0.87333(7) 0.0463(4) Uani d . 1 1
Cl Cl8 0.59075(9) -0.37006(9) 0.63859(7) 0.0388(4) Uani d . 1 1
O O1 0.9801(2) -0.0217(2) 0.79258(17) 0.0334(9) Uani d . 1 1
H H1H 0.9935 -0.0164 0.7580 0.050 Uiso calc R 1 1
O O2 1.2145(3) 0.1162(2) 0.65181(17) 0.0331(9) Uani d . 1 1
H H2H 1.2372 0.1009 0.6193 0.050 Uiso calc R 1 1
O O3 1.0330(2) 0.5070(2) 0.73007(17) 0.0338(9) Uani d . 1 1
H H3H 1.0104 0.5099 0.7629 0.051 Uiso calc R 1 1
O O4 0.8013(3) 0.3791(2) 0.85532(17) 0.0326(9) Uani d . 1 1
H H4H 0.7599 0.3874 0.8750 0.049 Uiso calc R 1 1
O O5 0.6903(2) -0.1287(2) 0.89445(17) 0.0317(9) Uani d . 1 1
H H5H 0.7365 -0.1427 0.8851 0.048 Uiso calc R 1 1
O O6 0.6789(2) -0.6188(2) 0.39914(17) 0.0316(9) Uani d . 1 1
H H6H 0.7239 -0.6308 0.3858 0.047 Uiso calc R 1 1
O O7 0.4733(2) 0.2278(2) 0.53618(17) 0.0309(9) Uani d . 1 1
H H7H 0.4864 0.2308 0.5010 0.046 Uiso calc R 1 1
O O8 0.5284(2) 0.2610(2) 0.94968(17) 0.0349(9) Uani d . 1 1
H H8H 0.5195 0.2652 0.9871 0.052 Uiso calc R 1 1
O O9 1.0242(2) -0.0343(2) 0.67999(16) 0.0281(8) Uani d . 1 1
O O10 0.8867(2) -0.0900(2) 0.63367(16) 0.0262(8) Uani d . 1 1
O O11 1.2146(2) -0.3424(2) 0.68094(17) 0.0307(8) Uani d . 1 1
O O12 1.2217(2) -0.2217(2) 0.66404(16) 0.0264(8) Uani d . 1 1
O O13 0.7924(2) -0.1760(2) 0.81456(16) 0.0267(8) Uani d . 1 1
O O14 0.7737(2) -0.3005(2) 0.82381(15) 0.0253(8) Uani d . 1 1
O O15 1.0207(2) 0.4691(2) 1.16092(16) 0.0257(8) Uani d . 1 1
O O16 0.8864(2) 0.4049(2) 1.11132(16) 0.0270(8) Uani d . 1 1
O O17 0.7170(2) 0.0628(2) 0.43927(16) 0.0256(8) Uani d . 1 1
O O18 0.7088(2) -0.0623(2) 0.44753(16) 0.0287(8) Uani d . 1 1
O O19 0.6932(3) 0.4228(2) 0.93163(16) 0.0300(8) Uani d . 1 1
O O20 0.7094(2) 0.5481(2) 0.92323(15) 0.0257(8) Uani d . 1 1
O O21 0.6250(2) -0.1482(2) 0.63153(15) 0.0250(8) Uani d . 1 1
O O22 0.4941(2) -0.2173(2) 0.57883(15) 0.0271(8) Uani d . 1 1
O O23 0.5015(2) -0.2847(2) 0.93186(16) 0.0301(8) Uani d . 1 1
O O24 0.3670(2) -0.3436(2) 0.88117(16) 0.0280(8) Uani d . 1 1
N N1 1.3191(3) 0.2963(2) 1.06937(18) 0.0203(9) Uani d . 1 1
H H1N 1.3147 0.3459 1.0657 0.030 Uiso calc R 1 1
H H2N 1.3759 0.2923 1.0737 0.030 Uiso calc R 1 1
H H3N 1.2972 0.2895 1.1042 0.030 Uiso calc R 1 1
N N2 1.2204(3) 0.5807(2) 0.7902(2) 0.0248(9) Uani d . 1 1
H H4N 1.2131 0.5925 0.7526 0.037 Uiso calc R 1 1
H H5N 1.2711 0.6110 0.8149 0.037 Uiso calc R 1 1
H H6N 1.1754 0.5917 0.8109 0.037 Uiso calc R 1 1
N N3 0.6855(3) 0.2178(3) 0.43888(18) 0.0237(9) Uani d . 1 1
H H7N 0.7109 0.2245 0.4053 0.036 Uiso calc R 1 1
H H8N 0.6290 0.2222 0.4319 0.036 Uiso calc R 1 1
H H9N 0.6882 0.1681 0.4430 0.036 Uiso calc R 1 1
N N4 0.7774(3) -0.0876(2) 0.72701(19) 0.0217(9) Uani d . 1 1
H H10N 0.7252 -0.1083 0.7008 0.033 Uiso calc R 1 1
H H11N 0.7852 -0.1180 0.7539 0.033 Uiso calc R 1 1
H H12N 0.8205 -0.0882 0.7032 0.033 Uiso calc R 1 1
N N5 0.7309(3) 0.3388(2) 1.01997(19) 0.0243(9) Uani d . 1 1
H H13N 0.6937 0.3404 1.0484 0.036 Uiso calc R 1 1
H H14N 0.7156 0.3668 0.9927 0.036 Uiso calc R 1 1
H H15N 0.7858 0.3614 1.0413 0.036 Uiso calc R 1 1
N N6 0.7333(3) -0.1497(2) 0.53798(19) 0.0239(9) Uani d . 1 1
H H16N 0.6939 -0.1475 0.5649 0.036 Uiso calc R 1 1
H H17N 0.7221 -0.1201 0.5111 0.036 Uiso calc R 1 1
H H18N 0.7877 -0.1295 0.5611 0.036 Uiso calc R 1 1
N N7 0.8028(3) 0.5439(2) 0.82130(18) 0.0220(9) Uani d . 1 1
H H19N 0.8017 0.5937 0.8169 0.033 Uiso calc R 1 1
H H20N 0.8588 0.5389 0.8302 0.033 Uiso calc R 1 1
H H21N 0.7748 0.5373 0.8538 0.033 Uiso calc R 1 1
N N8 0.2013(3) -0.0642(3) 0.66732(19) 0.0256(9) Uani d . 1 1
H H22N 0.1944 -0.1160 0.6688 0.038 Uiso calc R 1 1
H H23N 0.2114 -0.0623 0.6280 0.038 Uiso calc R 1 1
H H24N 0.1522 -0.0453 0.6751 0.038 Uiso calc R 1 1
C C1 1.1218(3) 0.1660(3) 0.9482(2) 0.0246(11) Uani d . 1 1
C C2 1.1184(3) 0.1724(3) 0.8867(2) 0.0269(11) Uani d . 1 1
H H2 1.1490 0.2200 0.8805 0.032 Uiso calc R 1 1
C C3 1.0716(3) 0.1114(3) 0.8343(2) 0.0265(11) Uani d . 1 1
H H3 1.0697 0.1176 0.7928 0.032 Uiso calc R 1 1
C C4 1.0278(3) 0.0416(3) 0.8425(2) 0.0271(12) Uani d . 1 1
C C5 1.0316(3) 0.0334(3) 0.9030(2) 0.0284(12) Uani d . 1 1
H H5 1.0025 -0.0151 0.9088 0.034 Uiso calc R 1 1
C C6 1.0776(3) 0.0953(3) 0.9556(2) 0.0251(11) Uani d . 1 1
H H6 1.0788 0.0891 0.9971 0.030 Uiso calc R 1 1
C C7 1.1732(3) 0.2328(3) 1.0056(2) 0.0290(12) Uani d . 1 1
H H7A 1.1630 0.2855 1.0017 0.035 Uiso calc R 1 1
H H7B 1.1532 0.2255 1.0448 0.035 Uiso calc R 1 1
C C8 1.2691(3) 0.2328(3) 1.0108(2) 0.0231(11) Uani d . 1 1
H H8A 1.2791 0.1793 1.0126 0.028 Uiso calc R 1 1
H H8B 1.2898 0.2427 0.9726 0.028 Uiso calc R 1 1
C C9 1.2220(4) 0.3640(3) 0.6934(2) 0.0317(12) Uani d . 1 1
C C10 1.1532(4) 0.3111(4) 0.7044(3) 0.0356(13) Uani d . 1 1
H H10 1.1068 0.3321 0.7218 0.043 Uiso calc R 1 1
C C11 1.1511(4) 0.2286(3) 0.6904(2) 0.0321(13) Uani d . 1 1
H H11 1.1031 0.1938 0.6971 0.039 Uiso calc R 1 1
C C12 1.2190(4) 0.1976(3) 0.6667(2) 0.0270(11) Uani d . 1 1
C C13 1.2896(3) 0.2492(3) 0.6578(3) 0.0307(12) Uani d . 1 1
H H13 1.3375 0.2284 0.6430 0.037 Uiso calc R 1 1
C C14 1.2902(4) 0.3310(3) 0.6706(3) 0.0340(13) Uani d . 1 1
H H14 1.3384 0.3654 0.6636 0.041 Uiso calc R 1 1
C C15 1.2231(4) 0.4539(3) 0.7079(2) 0.0323(12) Uani d . 1 1
H H15A 1.2755 0.4806 0.6956 0.039 Uiso calc R 1 1
H H15B 1.1716 0.4619 0.6823 0.039 Uiso calc R 1 1
C C16 1.2229(4) 0.4915(3) 0.7774(2) 0.0306(12) Uani d . 1 1
H H16A 1.2757 0.4856 0.8030 0.037 Uiso calc R 1 1
H H16B 1.1717 0.4636 0.7902 0.037 Uiso calc R 1 1
C C17 0.8779(3) 0.3368(3) 0.5699(2) 0.0270(11) Uani d . 1 1
C C18 0.8723(4) 0.3309(3) 0.6305(3) 0.0316(12) Uani d . 1 1
H H18 0.8335 0.2864 0.6351 0.038 Uiso calc R 1 1
C C19 0.9213(3) 0.3876(3) 0.6848(2) 0.0268(11) Uani d . 1 1
H H19 0.9148 0.3827 0.7259 0.032 Uiso calc R 1 1
C C20 0.9794(3) 0.4511(3) 0.6789(2) 0.0243(11) Uani d . 1 1
C C21 0.9852(4) 0.4592(3) 0.6191(3) 0.0337(13) Uani d . 1 1
H H21 1.0238 0.5040 0.6148 0.040 Uiso calc R 1 1
C C22 0.9348(4) 0.4024(3) 0.5652(3) 0.0333(13) Uani d . 1 1
H H22 0.9396 0.4089 0.5244 0.040 Uiso calc R 1 1
C C23 0.8260(3) 0.2735(4) 0.5108(3) 0.0333(13) Uani d . 1 1
H H23A 0.8282 0.2194 0.5155 0.040 Uiso calc R 1 1
H H23B 0.8530 0.2781 0.4734 0.040 Uiso calc R 1 1
C C24 0.7320(3) 0.2810(3) 0.4987(2) 0.0256(11) Uani d . 1 1
H H24A 0.7038 0.2746 0.5351 0.031 Uiso calc R 1 1
H H24B 0.7291 0.3352 0.4944 0.031 Uiso calc R 1 1
C C25 0.7737(3) 0.1360(3) 0.7575(2) 0.0251(11) Uani d . 1 1
C C26 0.8508(3) 0.1908(3) 0.7661(2) 0.0278(12) Uani d . 1 1
H H26 0.8987 0.1730 0.7489 0.033 Uiso calc R 1 1
C C27 0.8588(3) 0.2715(3) 0.7996(2) 0.0275(11) Uani d . 1 1
H H27 0.9122 0.3082 0.8056 0.033 Uiso calc R 1 1
C C28 0.7897(3) 0.2982(3) 0.8242(2) 0.0231(11) Uani d . 1 1
C C29 0.7119(3) 0.2444(3) 0.8176(2) 0.0261(11) Uani d . 1 1
H H29 0.6645 0.2626 0.8355 0.031 Uiso calc R 1 1
C C30 0.7048(4) 0.1635(3) 0.7843(3) 0.0308(12) Uani d . 1 1
H H30 0.6522 0.1264 0.7798 0.037 Uiso calc R 1 1
C C31 0.7658(4) 0.0481(3) 0.7208(2) 0.0298(12) Uani d . 1 1
H H31A 0.7075 0.0272 0.6941 0.036 Uiso calc R 1 1
H H31B 0.8094 0.0435 0.6921 0.036 Uiso calc R 1 1
C C32 0.7794(3) -0.0023(3) 0.7654(2) 0.0259(11) Uani d . 1 1
H H32A 0.8360 0.0204 0.7941 0.031 Uiso calc R 1 1
H H32B 0.7332 -0.0014 0.7919 0.031 Uiso calc R 1 1
C C33 0.7344(4) 0.1149(3) 0.9910(2) 0.0277(11) Uani d . 1 1
C C34 0.6547(3) 0.0642(3) 0.9826(2) 0.0295(12) Uani d . 1 1
H H34 0.6088 0.0861 1.0000 0.035 Uiso calc R 1 1
C C35 0.6398(3) -0.0160(3) 0.9504(2) 0.0283(12) Uani d . 1 1
H H35 0.5843 -0.0493 0.9454 0.034 Uiso calc R 1 1
C C36 0.7070(3) -0.0482(3) 0.9251(2) 0.0251(11) Uani d . 1 1
C C37 0.7871(3) 0.0012(3) 0.9322(2) 0.0252(11) Uani d . 1 1
H H37 0.8330 -0.0206 0.9147 0.030 Uiso calc R 1 1
C C38 0.8001(3) 0.0822(3) 0.9646(2) 0.0283(12) Uani d . 1 1
H H38 0.8550 0.1159 0.9690 0.034 Uiso calc R 1 1
C C39 0.7479(4) 0.2031(3) 1.0274(2) 0.0267(11) Uani d . 1 1
H H39A 0.8088 0.2229 1.0494 0.032 Uiso calc R 1 1
H H39B 0.7100 0.2100 1.0603 0.032 Uiso calc R 1 1
C C40 0.7271(3) 0.2524(3) 0.9826(2) 0.0235(11) Uani d . 1 1
H H40A 0.7692 0.2505 0.9528 0.028 Uiso calc R 1 1
H H40B 0.6684 0.2289 0.9571 0.028 Uiso calc R 1 1
C C41 0.7239(3) -0.3761(3) 0.5045(2) 0.0270(11) Uani d . 1 1
C C42 0.7906(4) -0.4099(3) 0.4790(3) 0.0319(12) Uani d . 1 1
H H42 0.8465 -0.3768 0.4860 0.038 Uiso calc R 1 1
C C43 0.7775(3) -0.4901(3) 0.4440(2) 0.0272(11) Uani d . 1 1
H H43 0.8241 -0.5118 0.4278 0.033 Uiso calc R 1 1
C C44 0.6954(3) -0.5389(3) 0.4327(2) 0.0256(11) Uani d . 1 1
C C45 0.6278(3) -0.5064(3) 0.4568(2) 0.0279(12) Uani d . 1 1
H H45 0.5715 -0.5392 0.4492 0.033 Uiso calc R 1 1
C C46 0.6429(4) -0.4256(3) 0.4922(2) 0.0309(12) Uani d . 1 1
H H46 0.5962 -0.4039 0.5084 0.037 Uiso calc R 1 1
C C47 0.7388(4) -0.2889(3) 0.5428(2) 0.0285(12) Uani d . 1 1
H H47A 0.7983 -0.2720 0.5678 0.034 Uiso calc R 1 1
H H47B 0.6975 -0.2822 0.5732 0.034 Uiso calc R 1 1
C C48 0.7271(3) -0.2357(3) 0.4998(2) 0.0257(11) Uani d . 1 1
H H48A 0.7721 -0.2384 0.4723 0.031 Uiso calc R 1 1
H H48B 0.6697 -0.2560 0.4718 0.031 Uiso calc R 1 1
C C49 0.6157(3) 0.4199(3) 0.6883(2) 0.0264(11) Uani d . 1 1
C C50 0.6111(3) 0.4245(3) 0.6256(2) 0.0297(12) Uani d . 1 1
H H50 0.6400 0.4720 0.6182 0.036 Uiso calc R 1 1
C C51 0.5651(3) 0.3609(3) 0.5741(2) 0.0263(11) Uani d . 1 1
H H51 0.5635 0.3651 0.5320 0.032 Uiso calc R 1 1
C C52 0.5215(3) 0.2912(3) 0.5838(2) 0.0203(10) Uani d . 1 1
C C53 0.5264(3) 0.2856(3) 0.6460(2) 0.0268(11) Uani d . 1 1
H H53 0.4965 0.2386 0.6536 0.032 Uiso calc R 1 1
C C54 0.5744(3) 0.3480(3) 0.6963(2) 0.0286(12) Uani d . 1 1
H H54 0.5796 0.3419 0.7380 0.034 Uiso calc R 1 1
C C55 0.6653(3) 0.4890(3) 0.7450(2) 0.0293(12) Uani d . 1 1
H H55A 0.6644 0.5407 0.7354 0.035 Uiso calc R 1 1
H H55B 0.6367 0.4898 0.7826 0.035 Uiso calc R 1 1
C C56 0.7585(3) 0.4807(3) 0.7604(2) 0.0260(11) Uani d . 1 1
H H56A 0.7598 0.4265 0.7650 0.031 Uiso calc R 1 1
H H56B 0.7896 0.4870 0.7251 0.031 Uiso calc R 1 1
C C57 0.3231(4) 0.0982(3) 0.8200(3) 0.0329(13) Uani d . 1 1
C C58 0.3435(4) 0.0914(3) 0.8809(3) 0.0347(13) Uani d . 1 1
H H58 0.3094 0.0503 0.8932 0.042 Uiso calc R 1 1
C C59 0.4135(4) 0.1441(3) 0.9244(2) 0.0315(12) Uani d . 1 1
H H59 0.4267 0.1382 0.9657 0.038 Uiso calc R 1 1
C C60 0.4640(3) 0.2054(3) 0.9080(2) 0.0244(11) Uani d . 1 1
C C61 0.4462(4) 0.2104(3) 0.8456(2) 0.0310(12) Uani d . 1 1
H H61 0.4818 0.2500 0.8327 0.037 Uiso calc R 1 1
C C62 0.3778(4) 0.1583(3) 0.8035(3) 0.0349(13) Uani d . 1 1
H H62 0.3666 0.1627 0.7615 0.042 Uiso calc R 1 1
C C63 0.2463(4) 0.0411(4) 0.7714(3) 0.0332(13) Uani d . 1 1
H H63A 0.2115 0.0077 0.7928 0.040 Uiso calc R 1 1
H H63B 0.2087 0.0732 0.7548 0.040 Uiso calc R 1 1
C C64 0.2770(4) -0.0126(3) 0.7172(3) 0.0342(13) Uani d . 1 1
H H64A 0.3110 -0.0476 0.7334 0.041 Uiso calc R 1 1
H H64B 0.3153 0.0207 0.6977 0.041 Uiso calc R 1 1
C C65 0.9957(3) -0.0884(3) 0.5685(2) 0.0232(11) Uani d . 1 1
C C66 0.9606(3) -0.1602(3) 0.5209(2) 0.0274(11) Uani d . 1 1
H H66 0.9176 -0.1986 0.5291 0.033 Uiso calc R 1 1
C C67 0.9862(4) -0.1772(3) 0.4625(3) 0.0322(12) Uani d . 1 1
H H67 0.9612 -0.2262 0.4301 0.039 Uiso calc R 1 1
C C68 1.0506(3) -0.1197(3) 0.4521(2) 0.0275(12) Uani d . 1 1
C C69 1.0883(3) -0.0484(3) 0.4986(2) 0.0286(12) Uani d . 1 1
H H69 1.1321 -0.0105 0.4905 0.034 Uiso calc R 1 1
C C70 1.0613(3) -0.0331(3) 0.5570(2) 0.0255(11) Uani d . 1 1
H H70 1.0875 0.0153 0.5898 0.031 Uiso calc R 1 1
C C71 0.9671(3) -0.0692(3) 0.6322(2) 0.0242(11) Uani d . 1 1
C C72 1.1543(3) -0.2467(3) 0.7489(2) 0.0232(11) Uani d . 1 1
C C73 1.1727(3) -0.1688(3) 0.7896(2) 0.0259(11) Uani d . 1 1
H H73 1.2155 -0.1293 0.7823 0.031 Uiso calc R 1 1
C C74 1.1297(3) -0.1473(3) 0.8410(2) 0.0247(11) Uani d . 1 1
H H74 1.1430 -0.0939 0.8690 0.030 Uiso calc R 1 1
C C75 1.0671(3) -0.2055(3) 0.8504(2) 0.0249(11) Uani d . 1 1
C C76 1.0471(3) -0.2841(3) 0.8108(2) 0.0266(11) Uani d . 1 1
H H76 1.0037 -0.3233 0.8178 0.032 Uiso calc R 1 1
C C77 1.0919(3) -0.3042(3) 0.7607(2) 0.0255(11) Uani d . 1 1
H H77 1.0800 -0.3582 0.7338 0.031 Uiso calc R 1 1
C C78 1.2000(3) -0.2718(3) 0.6930(2) 0.0264(11) Uani d . 1 1
C C79 0.8474(3) -0.2721(3) 0.7423(2) 0.0220(10) Uani d . 1 1
C C80 0.8288(3) -0.3502(3) 0.7009(2) 0.0257(11) Uani d . 1 1
H H80 0.7845 -0.3894 0.7071 0.031 Uiso calc R 1 1
C C81 0.8736(3) -0.3720(3) 0.6508(2) 0.0288(12) Uani d . 1 1
H H81 0.8610 -0.4255 0.6229 0.035 Uiso calc R 1 1
C C82 0.9375(3) -0.3133(3) 0.6426(2) 0.0260(11) Uani d . 1 1
C C83 0.9562(3) -0.2352(3) 0.6815(2) 0.0266(11) Uani d . 1 1
H H83 0.9997 -0.1961 0.6745 0.032 Uiso calc R 1 1
C C84 0.9107(3) -0.2145(3) 0.7309(2) 0.0244(11) Uani d . 1 1
H H84 0.9223 -0.1604 0.7576 0.029 Uiso calc R 1 1
C C85 0.8016(3) -0.2488(3) 0.7977(2) 0.0217(10) Uani d . 1 1
C C86 0.9998(3) 0.4081(3) 1.0495(2) 0.0242(11) Uani d . 1 1
C C87 0.9640(3) 0.3377(3) 1.0010(2) 0.0253(11) Uani d . 1 1
H H87 0.9185 0.3001 1.0077 0.030 Uiso calc R 1 1
C C88 0.9928(3) 0.3210(3) 0.9430(2) 0.0296(12) Uani d . 1 1
H H88 0.9679 0.2723 0.9102 0.036 Uiso calc R 1 1
C C89 1.0586(3) 0.3766(3) 0.9339(2) 0.0257(11) Uani d . 1 1
C C90 1.0975(3) 0.4461(3) 0.9819(2) 0.0261(11) Uani d . 1 1
H H90 1.1436 0.4831 0.9751 0.031 Uiso calc R 1 1
C C91 1.0687(3) 0.4616(3) 1.0400(2) 0.0262(11) Uani d . 1 1
H H91 1.0960 0.5089 1.0735 0.031 Uiso calc R 1 1
C C92 0.9661(3) 0.4286(3) 1.1121(2) 0.0213(10) Uani d . 1 1
C C93 0.6489(3) 0.0283(3) 0.5218(2) 0.0223(10) Uani d . 1 1
C C94 0.6683(3) 0.1052(3) 0.5647(2) 0.0256(11) Uani d . 1 1
H H94 0.7125 0.1449 0.5592 0.031 Uiso calc R 1 1
C C95 0.6239(3) 0.1249(3) 0.6156(2) 0.0263(11) Uani d . 1 1
H H95 0.6380 0.1772 0.6454 0.032 Uiso calc R 1 1
C C96 0.5586(3) 0.0660(3) 0.6218(2) 0.0265(11) Uani d . 1 1
C C97 0.5391(3) -0.0117(3) 0.5800(2) 0.0270(11) Uani d . 1 1
H H97 0.4945 -0.0514 0.5852 0.032 Uiso calc R 1 1
C C98 0.5862(3) -0.0305(3) 0.5302(2) 0.0246(11) Uani d . 1 1
H H98 0.5750 -0.0838 0.5020 0.030 Uiso calc R 1 1
C C99 0.6956(3) 0.0079(3) 0.4651(2) 0.0235(11) Uani d . 1 1
C C100 0.6511(3) 0.5205(3) 1.0115(2) 0.0215(10) Uani d . 1 1
C C101 0.6827(3) 0.5968(3) 1.0544(2) 0.0246(11) Uani d . 1 1
H H101 0.7266 0.6332 1.0450 0.029 Uiso calc R 1 1
C C102 0.6504(4) 0.6200(3) 1.1110(2) 0.0303(12) Uani d . 1 1
H H102 0.6729 0.6716 1.1408 0.036 Uiso calc R 1 1
C C103 0.5855(4) 0.5671(3) 1.1232(2) 0.0307(12) Uani d . 1 1
C C104 0.5530(3) 0.4904(3) 1.0807(3) 0.0298(12) Uani d . 1 1
H H104 0.5079 0.4546 1.0897 0.036 Uiso calc R 1 1
C C105 0.5872(3) 0.4668(3) 1.0249(2) 0.0233(11) Uani d . 1 1
H H105 0.5669 0.4142 0.9962 0.028 Uiso calc R 1 1
C C106 0.6877(3) 0.4953(3) 0.9508(2) 0.0224(10) Uani d . 1 1
C C107 0.5083(3) -0.1547(3) 0.6894(2) 0.0217(10) Uani d . 1 1
C C108 0.5428(3) -0.0827(3) 0.7367(2) 0.0267(11) Uani d . 1 1
H H108 0.5897 -0.0460 0.7307 0.032 Uiso calc R 1 1
C C109 0.5084(3) -0.0638(3) 0.7935(2) 0.0296(12) Uani d . 1 1
H H109 0.5303 -0.0137 0.8255 0.036 Uiso calc R 1 1
C C110 0.4423(3) -0.1192(4) 0.8018(2) 0.0322(13) Uani d . 1 1
C C111 0.4072(3) -0.1919(3) 0.7552(2) 0.0262(11) Uani d . 1 1
H H111 0.3618 -0.2295 0.7620 0.031 Uiso calc R 1 1
C C112 0.4397(3) -0.2085(3) 0.6984(2) 0.0231(10) Uani d . 1 1
H H112 0.4150 -0.2571 0.6654 0.028 Uiso calc R 1 1
C C113 0.5460(3) -0.1750(3) 0.6287(2) 0.0217(10) Uani d . 1 1
C C114 0.4809(3) -0.3336(3) 0.8203(2) 0.0245(11) Uani d . 1 1
C C115 0.4468(3) -0.4030(3) 0.7695(2) 0.0231(11) Uani d . 1 1
H H115 0.4001 -0.4417 0.7733 0.028 Uiso calc R 1 1
C C116 0.4811(3) -0.4158(3) 0.7130(2) 0.0272(11) Uani d . 1 1
H H116 0.4594 -0.4636 0.6786 0.033 Uiso calc R 1 1
C C117 0.5479(3) -0.3567(4) 0.7084(3) 0.0309(12) Uani d . 1 1
C C118 0.5824(3) -0.2886(3) 0.7579(2) 0.0274(11) Uani d . 1 1
H H118 0.6288 -0.2497 0.7540 0.033 Uiso calc R 1 1
C C119 0.5485(3) -0.2773(3) 0.8138(2) 0.0269(11) Uani d . 1 1
H H119 0.5720 -0.2300 0.8484 0.032 Uiso calc R 1 1
C C120 0.4467(3) -0.3194(3) 0.8824(2) 0.0231(11) Uani d . 1 1

loop_
_atom_site_aniso_label
_atom_site_aniso_U_11
_atom_site_aniso_U_22
_atom_site_aniso_U_33
_atom_site_aniso_U_12
_atom_site_aniso_U_13
_atom_site_aniso_U_23
Cl1 0.0415(9) 0.0716(11) 0.0327(8) 0.0163(8) 0.0187(6) 0.0150(7)
Cl2 0.0333(7) 0.0524(9) 0.0347(7) 0.0138(7) 0.0173(6) 0.0205(7)
Cl3 0.0362(8) 0.0533(9) 0.0339(7) 0.0095(7) 0.0181(6) 0.0140(7)
Cl4 0.0336(7) 0.0484(9) 0.0304(7) 0.0066(6) 0.0101(6) 0.0146(6)
Cl5 0.0433(8) 0.0423(8) 0.0363(7) 0.0137(7) 0.0172(6) 0.0181(6)
Cl6 0.0718(11) 0.0446(9) 0.0369(8) 0.0247(8) 0.0318(8) 0.0167(7)
Cl7 0.0380(8) 0.0712(11) 0.0273(7) 0.0053(8) 0.0146(6) 0.0100(7)
Cl8 0.0373(8) 0.0490(9) 0.0387(8) 0.0103(7) 0.0178(6) 0.0216(7)
O1 0.030(2) 0.029(2) 0.0291(19) -0.0065(16) 0.0097(16) -0.0056(16)
O2 0.049(2) 0.022(2) 0.027(2) 0.0029(17) 0.0081(17) 0.0067(16)
O3 0.025(2) 0.031(2) 0.032(2) -0.0080(16) 0.0091(16) -0.0065(17)
O4 0.046(2) 0.0169(19) 0.032(2) 0.0012(17) 0.0084(17) 0.0038(15)
O5 0.035(2) 0.0213(19) 0.033(2) -0.0004(16) 0.0100(17) 0.0011(16)
O6 0.037(2) 0.022(2) 0.031(2) 0.0015(16) 0.0108(17) 0.0017(16)
O7 0.030(2) 0.028(2) 0.0267(19) -0.0035(16) 0.0064(16) -0.0007(16)
O8 0.025(2) 0.041(2) 0.030(2) -0.0028(17) 0.0044(16) 0.0037(18)
O9 0.0226(19) 0.031(2) 0.0275(19) 0.0046(16) 0.0052(15) 0.0030(16)
O10 0.0230(19) 0.028(2) 0.0310(19) 0.0087(15) 0.0116(15) 0.0091(16)
O11 0.031(2) 0.025(2) 0.034(2) 0.0081(16) 0.0057(16) 0.0044(16)
O12 0.0267(19) 0.028(2) 0.0242(18) 0.0073(16) 0.0073(15) 0.0043(15)
O13 0.031(2) 0.024(2) 0.0233(18) 0.0087(16) 0.0047(15) 0.0014(15)
O14 0.0255(19) 0.030(2) 0.0212(17) 0.0075(16) 0.0050(14) 0.0065(15)
O15 0.0221(18) 0.027(2) 0.0243(18) 0.0056(15) 0.0012(14) 0.0031(15)
O16 0.0189(18) 0.029(2) 0.033(2) 0.0043(15) 0.0023(15) 0.0106(16)
O17 0.0297(19) 0.0247(19) 0.0277(18) 0.0087(15) 0.0079(15) 0.0135(15)
O18 0.035(2) 0.024(2) 0.0289(19) 0.0071(16) 0.0062(16) 0.0101(15)
O19 0.048(2) 0.0177(19) 0.0268(19) 0.0102(17) 0.0099(17) 0.0080(15)
O20 0.035(2) 0.0230(19) 0.0231(17) 0.0079(16) 0.0091(15) 0.0096(15)
O21 0.0195(18) 0.032(2) 0.0245(18) 0.0064(15) 0.0053(14) 0.0093(15)
O22 0.0248(19) 0.032(2) 0.0203(17) 0.0039(16) 0.0045(14) 0.0013(15)
O23 0.0265(19) 0.031(2) 0.0278(19) 0.0037(16) 0.0017(15) 0.0023(16)
O24 0.026(2) 0.030(2) 0.0273(19) 0.0059(16) 0.0027(15) 0.0085(16)
N1 0.020(2) 0.021(2) 0.020(2) 0.0046(17) 0.0017(16) 0.0069(17)
N2 0.022(2) 0.018(2) 0.032(2) 0.0040(17) 0.0014(18) 0.0032(18)
N3 0.023(2) 0.031(2) 0.020(2) 0.0089(18) 0.0030(17) 0.0100(18)
N4 0.020(2) 0.019(2) 0.026(2) 0.0063(17) 0.0050(17) 0.0055(17)
N5 0.027(2) 0.024(2) 0.022(2) 0.0056(18) 0.0014(17) 0.0064(17)
N6 0.024(2) 0.024(2) 0.028(2) 0.0074(18) 0.0083(18) 0.0110(18)
N7 0.024(2) 0.023(2) 0.019(2) 0.0039(18) 0.0024(16) 0.0063(17)
N8 0.028(2) 0.026(2) 0.021(2) 0.0043(19) 0.0004(17) 0.0073(18)
C1 0.015(2) 0.027(3) 0.026(3) 0.004(2) 0.002(2) 0.000(2)
C2 0.024(3) 0.025(3) 0.032(3) 0.003(2) 0.008(2) 0.007(2)
C3 0.028(3) 0.025(3) 0.023(3) 0.005(2) -0.003(2) 0.004(2)
C4 0.017(2) 0.025(3) 0.029(3) 0.002(2) -0.001(2) -0.006(2)
C5 0.023(3) 0.024(3) 0.032(3) -0.001(2) 0.005(2) 0.001(2)
C6 0.029(3) 0.026(3) 0.021(2) 0.007(2) 0.009(2) 0.007(2)
C7 0.029(3) 0.029(3) 0.026(3) 0.007(2) 0.006(2) 0.001(2)
C8 0.022(3) 0.022(3) 0.021(2) 0.003(2) 0.0013(19) 0.002(2)
C9 0.035(3) 0.036(3) 0.025(3) 0.007(3) 0.007(2) 0.010(2)
C10 0.026(3) 0.038(3) 0.035(3) 0.000(2) 0.007(2) 0.001(3)
C11 0.031(3) 0.029(3) 0.029(3) -0.003(2) 0.006(2) 0.000(2)
C12 0.038(3) 0.020(3) 0.020(2) 0.003(2) -0.002(2) 0.003(2)
C13 0.026(3) 0.029(3) 0.037(3) 0.006(2) 0.005(2) 0.008(2)
C14 0.032(3) 0.027(3) 0.040(3) 0.001(2) 0.005(2) 0.008(2)
C15 0.032(3) 0.038(3) 0.029(3) 0.006(2) 0.008(2) 0.012(2)
C16 0.029(3) 0.032(3) 0.031(3) 0.006(2) 0.005(2) 0.010(2)
C17 0.018(3) 0.026(3) 0.034(3) 0.002(2) 0.004(2) 0.005(2)
C18 0.030(3) 0.027(3) 0.034(3) -0.005(2) 0.003(2) 0.010(2)
C19 0.026(3) 0.026(3) 0.025(3) -0.002(2) 0.000(2) 0.010(2)
C20 0.016(2) 0.025(3) 0.030(3) 0.006(2) 0.006(2) 0.005(2)
C21 0.039(3) 0.019(3) 0.041(3) -0.004(2) 0.021(3) 0.004(2)
C22 0.042(3) 0.030(3) 0.029(3) 0.007(3) 0.018(2) 0.006(2)
C23 0.020(3) 0.041(3) 0.034(3) 0.004(2) 0.004(2) 0.006(3)
C24 0.026(3) 0.031(3) 0.021(2) 0.007(2) 0.005(2) 0.010(2)
C25 0.033(3) 0.024(3) 0.020(2) 0.008(2) 0.005(2) 0.007(2)
C26 0.029(3) 0.033(3) 0.019(2) 0.004(2) 0.007(2) 0.005(2)
C27 0.028(3) 0.028(3) 0.023(3) 0.000(2) 0.006(2) 0.005(2)
C28 0.033(3) 0.019(3) 0.016(2) 0.004(2) 0.005(2) 0.0039(19)
C29 0.026(3) 0.028(3) 0.024(3) 0.007(2) 0.009(2) 0.005(2)
C30 0.029(3) 0.027(3) 0.033(3) 0.002(2) 0.007(2) 0.006(2)
C31 0.038(3) 0.028(3) 0.024(3) 0.009(2) 0.008(2) 0.005(2)
C32 0.024(3) 0.027(3) 0.024(3) 0.006(2) 0.004(2) 0.003(2)
C33 0.036(3) 0.024(3) 0.023(3) 0.003(2) 0.003(2) 0.008(2)
C34 0.030(3) 0.030(3) 0.026(3) 0.005(2) 0.009(2) 0.004(2)
C35 0.030(3) 0.031(3) 0.017(2) -0.006(2) 0.008(2) 0.003(2)
C36 0.036(3) 0.021(3) 0.014(2) 0.000(2) 0.003(2) 0.0016(19)
C37 0.026(3) 0.022(3) 0.026(3) 0.000(2) 0.005(2) 0.007(2)
C38 0.025(3) 0.021(3) 0.033(3) -0.002(2) 0.003(2) 0.002(2)
C39 0.035(3) 0.020(3) 0.025(3) 0.004(2) 0.003(2) 0.009(2)
C40 0.027(3) 0.019(3) 0.025(2) 0.005(2) 0.003(2) 0.008(2)
C41 0.030(3) 0.026(3) 0.027(3) 0.004(2) 0.003(2) 0.012(2)
C42 0.031(3) 0.026(3) 0.036(3) 0.000(2) 0.004(2) 0.009(2)
C43 0.025(3) 0.025(3) 0.032(3) 0.003(2) 0.005(2) 0.009(2)
C44 0.035(3) 0.018(3) 0.020(2) 0.001(2) -0.002(2) 0.006(2)
C45 0.028(3) 0.031(3) 0.021(2) -0.002(2) 0.011(2) 0.004(2)
C46 0.030(3) 0.031(3) 0.030(3) 0.003(2) 0.008(2) 0.007(2)
C47 0.036(3) 0.023(3) 0.029(3) 0.004(2) 0.004(2) 0.012(2)
C48 0.026(3) 0.026(3) 0.031(3) 0.008(2) 0.010(2) 0.014(2)
C49 0.022(3) 0.030(3) 0.027(3) 0.006(2) 0.004(2) 0.006(2)
C50 0.033(3) 0.022(3) 0.035(3) 0.003(2) 0.004(2) 0.012(2)
C51 0.027(3) 0.026(3) 0.024(3) 0.003(2) 0.002(2) 0.007(2)
C52 0.017(2) 0.018(2) 0.023(2) 0.0048(19) 0.0044(19) -0.0001(19)
C53 0.026(3) 0.024(3) 0.030(3) 0.005(2) 0.011(2) 0.005(2)
C54 0.025(3) 0.035(3) 0.026(3) 0.005(2) 0.007(2) 0.008(2)
C55 0.030(3) 0.027(3) 0.031(3) 0.008(2) 0.007(2) 0.005(2)
C56 0.032(3) 0.024(3) 0.024(3) 0.007(2) 0.006(2) 0.009(2)
C57 0.035(3) 0.033(3) 0.031(3) 0.010(3) 0.006(2) 0.008(2)
C58 0.040(3) 0.032(3) 0.031(3) 0.002(3) 0.006(2) 0.010(2)
C59 0.036(3) 0.032(3) 0.024(3) 0.003(2) 0.001(2) 0.008(2)
C60 0.023(3) 0.022(3) 0.025(3) 0.005(2) 0.008(2) 0.002(2)
C61 0.039(3) 0.026(3) 0.030(3) 0.008(2) 0.013(2) 0.009(2)
C62 0.050(4) 0.029(3) 0.024(3) 0.005(3) 0.005(2) 0.007(2)
C63 0.028(3) 0.039(3) 0.036(3) 0.009(2) 0.009(2) 0.015(3)
C64 0.040(3) 0.033(3) 0.030(3) 0.007(3) 0.005(2) 0.010(2)
C65 0.021(3) 0.026(3) 0.026(3) 0.010(2) 0.006(2) 0.010(2)
C66 0.021(3) 0.032(3) 0.030(3) 0.006(2) 0.007(2) 0.008(2)
C67 0.033(3) 0.032(3) 0.029(3) 0.009(2) 0.002(2) 0.004(2)
C68 0.022(3) 0.042(3) 0.025(3) 0.013(2) 0.009(2) 0.014(2)
C69 0.016(2) 0.039(3) 0.036(3) 0.004(2) 0.006(2) 0.021(3)
C70 0.019(2) 0.030(3) 0.029(3) 0.006(2) 0.000(2) 0.013(2)
C71 0.024(3) 0.019(3) 0.032(3) 0.008(2) 0.008(2) 0.008(2)
C72 0.018(2) 0.028(3) 0.025(2) 0.007(2) 0.0017(19) 0.010(2)
C73 0.023(3) 0.026(3) 0.030(3) 0.004(2) 0.005(2) 0.011(2)
C74 0.026(3) 0.021(3) 0.028(3) 0.007(2) 0.006(2) 0.006(2)
C75 0.022(3) 0.036(3) 0.026(3) 0.015(2) 0.010(2) 0.018(2)
C76 0.022(3) 0.028(3) 0.035(3) 0.005(2) 0.002(2) 0.019(2)
C77 0.019(2) 0.025(3) 0.035(3) 0.006(2) -0.002(2) 0.014(2)
C78 0.023(3) 0.028(3) 0.026(3) 0.000(2) -0.001(2) 0.009(2)
C79 0.018(2) 0.025(3) 0.022(2) 0.004(2) -0.0020(19) 0.009(2)
C80 0.022(3) 0.028(3) 0.024(3) -0.002(2) 0.002(2) 0.009(2)
C81 0.032(3) 0.025(3) 0.026(3) 0.006(2) 0.005(2) 0.002(2)
C82 0.020(3) 0.036(3) 0.025(3) 0.007(2) 0.006(2) 0.012(2)
C83 0.018(2) 0.033(3) 0.034(3) 0.005(2) 0.003(2) 0.020(2)
C84 0.024(3) 0.020(3) 0.030(3) 0.006(2) -0.003(2) 0.010(2)
C85 0.019(2) 0.024(3) 0.019(2) 0.002(2) -0.0029(19) 0.005(2)
C86 0.021(3) 0.023(3) 0.028(3) 0.004(2) -0.002(2) 0.009(2)
C87 0.016(2) 0.029(3) 0.029(3) 0.003(2) 0.001(2) 0.008(2)
C88 0.026(3) 0.032(3) 0.027(3) 0.006(2) -0.002(2) 0.004(2)
C89 0.023(3) 0.031(3) 0.026(3) 0.008(2) 0.004(2) 0.012(2)
C90 0.019(3) 0.032(3) 0.032(3) 0.008(2) 0.003(2) 0.016(2)
C91 0.019(3) 0.024(3) 0.033(3) 0.005(2) -0.004(2) 0.008(2)
C92 0.021(3) 0.020(3) 0.023(2) 0.006(2) 0.002(2) 0.006(2)
C93 0.022(3) 0.023(3) 0.025(2) 0.006(2) 0.002(2) 0.011(2)
C94 0.028(3) 0.017(3) 0.030(3) 0.001(2) 0.002(2) 0.006(2)
C95 0.031(3) 0.021(3) 0.027(3) 0.005(2) 0.002(2) 0.009(2)
C96 0.030(3) 0.035(3) 0.024(3) 0.019(2) 0.012(2) 0.013(2)
C97 0.025(3) 0.024(3) 0.033(3) 0.005(2) -0.001(2) 0.013(2)
C98 0.021(3) 0.022(3) 0.030(3) 0.007(2) -0.002(2) 0.006(2)
C99 0.023(3) 0.021(3) 0.025(3) 0.006(2) -0.003(2) 0.006(2)
C100 0.022(3) 0.019(3) 0.023(2) 0.006(2) 0.0029(19) 0.006(2)
C101 0.026(3) 0.020(3) 0.029(3) 0.003(2) 0.008(2) 0.009(2)
C102 0.044(3) 0.021(3) 0.026(3) 0.005(2) 0.008(2) 0.007(2)
C103 0.039(3) 0.036(3) 0.025(3) 0.020(3) 0.013(2) 0.012(2)
C104 0.029(3) 0.031(3) 0.036(3) 0.013(2) 0.006(2) 0.015(2)
C105 0.019(2) 0.023(3) 0.026(3) 0.006(2) 0.000(2) 0.006(2)
C106 0.019(2) 0.021(3) 0.024(2) 0.004(2) -0.0010(19) 0.004(2)
C107 0.017(2) 0.033(3) 0.020(2) 0.010(2) 0.0028(19) 0.013(2)
C108 0.024(3) 0.029(3) 0.025(3) -0.001(2) 0.001(2) 0.008(2)
C109 0.030(3) 0.033(3) 0.022(3) 0.003(2) 0.005(2) 0.002(2)
C110 0.026(3) 0.053(4) 0.020(3) 0.009(3) 0.009(2) 0.011(2)
C111 0.021(3) 0.034(3) 0.028(3) 0.003(2) 0.005(2) 0.018(2)
C112 0.020(2) 0.025(3) 0.025(3) 0.004(2) 0.001(2) 0.010(2)
C113 0.021(3) 0.022(3) 0.024(2) 0.005(2) 0.003(2) 0.010(2)
C114 0.018(2) 0.029(3) 0.030(3) 0.008(2) 0.000(2) 0.015(2)
C115 0.019(2) 0.026(3) 0.027(3) 0.002(2) 0.005(2) 0.013(2)
C116 0.023(3) 0.031(3) 0.029(3) 0.005(2) 0.007(2) 0.010(2)
C117 0.023(3) 0.043(3) 0.034(3) 0.010(2) 0.008(2) 0.022(3)
C118 0.018(3) 0.029(3) 0.038(3) 0.001(2) -0.002(2) 0.019(2)
C119 0.023(3) 0.028(3) 0.030(3) 0.001(2) -0.003(2) 0.014(2)
C120 0.019(3) 0.023(3) 0.028(3) 0.004(2) 0.003(2) 0.009(2)

loop_
_atom_type_symbol
_atom_type_description
_atom_type_scat_dispersion_real
_atom_type_scat_dispersion_imag
_atom_type_scat_source
Cl Cl 0.1484 0.1585 'International Tables Vol C Tables 4.2.6.8 and 6.1.1.4'
O O 0.0106 0.0060 'International Tables Vol C Tables 4.2.6.8 and 6.1.1.4'
N N 0.0061 0.0033 'International Tables Vol C Tables 4.2.6.8 and 6.1.1.4'
C C 0.0033 0.0016 'International Tables Vol C Tables 4.2.6.8 and 6.1.1.4'
H H 0.0000 0.0000 'International Tables Vol C Tables 4.2.6.8 and 6.1.1.4'

loop_
_geom_angle_atom_site_label_1
_geom_angle_atom_site_label_2
_geom_angle_atom_site_label_3
_geom_angle
C4 O1 H1H 109.5
C12 O2 H2H 109.5
C20 O3 H3H 109.5
C28 O4 H4H 109.5
C36 O5 H5H 109.5
C44 O6 H6H 109.5
C52 O7 H7H 109.5
C60 O8 H8H 109.5
C8 N1 H1N 109.5
C8 N1 H2N 109.5
H1N N1 H2N 109.5
C8 N1 H3N 109.5
H1N N1 H3N 109.5
H2N N1 H3N 109.5
C16 N2 H4N 109.5
C16 N2 H5N 109.5
H4N N2 H5N 109.5
C16 N2 H6N 109.5
H4N N2 H6N 109.5
H5N N2 H6N 109.5
C24 N3 H7N 109.5
C24 N3 H8N 109.5
H7N N3 H8N 109.5
C24 N3 H9N 109.5
H7N N3 H9N 109.5
H8N N3 H9N 109.5
C32 N4 H10N 109.5
C32 N4 H11N 109.5
H10N N4 H11N 109.5
C32 N4 H12N 109.5
H10N N4 H12N 109.5
H11N N4 H12N 109.5
C40 N5 H13N 109.5
C40 N5 H14N 109.5
H13N N5 H14N 109.5
C40 N5 H15N 109.5
H13N N5 H15N 109.5
H14N N5 H15N 109.5
C48 N6 H16N 109.5
C48 N6 H17N 109.5
H16N N6 H17N 109.5
C48 N6 H18N 109.5
H16N N6 H18N 109.5
H17N N6 H18N 109.5
C56 N7 H19N 109.5
C56 N7 H20N 109.5
H19N N7 H20N 109.5
C56 N7 H21N 109.5
H19N N7 H21N 109.5
H20N N7 H21N 109.5
C64 N8 H22N 109.5
C64 N8 H23N 109.5
H22N N8 H23N 109.5
C64 N8 H24N 109.5
H22N N8 H24N 109.5
H23N N8 H24N 109.5
C6 C1 C2 117.7(5)
C6 C1 C7 120.5(5)
C2 C1 C7 121.8(5)
C3 C2 C1 121.8(5)
C3 C2 H2 119.1
C1 C2 H2 119.1
C4 C3 C2 119.7(5)
C4 C3 H3 120.1
C2 C3 H3 120.1
O1 C4 C3 122.9(5)
O1 C4 C5 117.6(5)
C3 C4 C5 119.4(5)
C4 C5 C6 120.7(5)
C4 C5 H5 119.7
C6 C5 H5 119.7
C1 C6 C5 120.6(5)
C1 C6 H6 119.7
C5 C6 H6 119.7
C8 C7 C1 111.0(4)
C8 C7 H7A 109.4
C1 C7 H7A 109.4
C8 C7 H7B 109.4
C1 C7 H7B 109.4
H7A C7 H7B 108.0
N1 C8 C7 110.7(4)
N1 C8 H8A 109.5
C7 C8 H8A 109.5
N1 C8 H8B 109.5
C7 C8 H8B 109.5
H8A C8 H8B 108.1
C14 C9 C10 117.0(5)
C14 C9 C15 121.6(5)
C10 C9 C15 121.4(5)
C11 C10 C9 121.7(5)
C11 C10 H10 119.2
C9 C10 H10 119.2
C12 C11 C10 119.8(5)
C12 C11 H11 120.1
C10 C11 H11 120.1
O2 C12 C11 118.7(5)
O2 C12 C13 121.6(5)
C11 C12 C13 119.7(5)
C14 C13 C12 120.1(5)
C14 C13 H13 120.0
C12 C13 H13 120.0
C9 C14 C13 121.7(5)
C9 C14 H14 119.1
C13 C14 H14 119.1
C16 C15 C9 111.1(4)
C16 C15 H15A 109.4
C9 C15 H15A 109.4
C16 C15 H15B 109.4
C9 C15 H15B 109.4
H15A C15 H15B 108.0
C15 C16 N2 110.1(4)
C15 C16 H16A 109.6
N2 C16 H16A 109.6
C15 C16 H16B 109.6
N2 C16 H16B 109.6
H16A C16 H16B 108.1
C22 C17 C18 117.1(5)
C22 C17 C23 121.0(5)
C18 C17 C23 121.9(5)
C17 C18 C19 122.3(5)
C17 C18 H18 118.8
C19 C18 H18 118.8
C20 C19 C18 119.5(5)
C20 C19 H19 120.2
C18 C19 H19 120.2
O3 C20 C19 122.8(5)
O3 C20 C21 117.9(5)
C19 C20 C21 119.3(5)
C20 C21 C22 120.4(5)
C20 C21 H21 119.8
C22 C21 H21 119.8
C17 C22 C21 121.3(5)
C17 C22 H22 119.3
C21 C22 H22 119.3
C17 C23 C24 112.8(4)
C17 C23 H23A 109.0
C24 C23 H23A 109.0
C17 C23 H23B 109.0
C24 C23 H23B 109.0
H23A C23 H23B 107.8
N3 C24 C23 109.7(4)
N3 C24 H24A 109.7
C23 C24 H24A 109.7
N3 C24 H24B 109.7
C23 C24 H24B 109.7
H24A C24 H24B 108.2
C26 C25 C30 118.4(5)
C26 C25 C31 120.4(5)
C30 C25 C31 121.2(5)
C25 C26 C27 120.9(5)
C25 C26 H26 119.5
C27 C26 H26 119.5
C28 C27 C26 120.1(5)
C28 C27 H27 119.9
C26 C27 H27 119.9
C27 C28 O4 117.2(5)
C27 C28 C29 120.5(5)
O4 C28 C29 122.3(5)
C28 C29 C30 118.8(5)
C28 C29 H29 120.6
C30 C29 H29 120.6
C25 C30 C29 121.2(5)
C25 C30 H30 119.4
C29 C30 H30 119.4
C32 C31 C25 111.4(4)
C32 C31 H31A 109.3
C25 C31 H31A 109.3
C32 C31 H31B 109.3
C25 C31 H31B 109.3
H31A C31 H31B 108.0
N4 C32 C31 109.5(4)
N4 C32 H32A 109.8
C31 C32 H32A 109.8
N4 C32 H32B 109.8
C31 C32 H32B 109.8
H32A C32 H32B 108.2
C38 C33 C34 117.9(5)
C38 C33 C39 121.7(5)
C34 C33 C39 120.4(5)
C35 C34 C33 122.4(5)
C35 C34 H34 118.8
C33 C34 H34 118.8
C34 C35 C36 118.9(5)
C34 C35 H35 120.5
C36 C35 H35 120.5
O5 C36 C37 122.7(5)
O5 C36 C35 117.3(5)
C37 C36 C35 119.9(5)
C38 C37 C36 119.8(5)
C38 C37 H37 120.1
C36 C37 H37 120.1
C37 C38 C33 121.0(5)
C37 C38 H38 119.5
C33 C38 H38 119.5
C33 C39 C40 110.7(4)
C33 C39 H39A 109.5
C40 C39 H39A 109.5
C33 C39 H39B 109.5
C40 C39 H39B 109.5
H39A C39 H39B 108.1
N5 C40 C39 110.6(4)
N5 C40 H40A 109.5
C39 C40 H40A 109.5
N5 C40 H40B 109.5
C39 C40 H40B 109.5
H40A C40 H40B 108.1
C46 C41 C42 117.4(5)
C46 C41 C47 121.0(5)
C42 C41 C47 121.6(5)
C43 C42 C41 121.9(5)
C43 C42 H42 119.0
C41 C42 H42 119.0
C42 C43 C44 119.5(5)
C42 C43 H43 120.2
C44 C43 H43 120.2
O6 C44 C45 118.2(5)
O6 C44 C43 122.1(5)
C45 C44 C43 119.6(5)
C44 C45 C46 119.6(5)
C44 C45 H45 120.2
C46 C45 H45 120.2
C41 C46 C45 121.9(5)
C41 C46 H46 119.0
C45 C46 H46 119.0
C41 C47 C48 111.1(4)
C41 C47 H47A 109.4
C48 C47 H47A 109.4
C41 C47 H47B 109.4
C48 C47 H47B 109.4
H47A C47 H47B 108.0
N6 C48 C47 111.4(4)
N6 C48 H48A 109.3
C47 C48 H48A 109.3
N6 C48 H48B 109.3
C47 C48 H48B 109.3
H48A C48 H48B 108.0
C54 C49 C50 117.1(5)
C54 C49 C55 121.1(5)
C50 C49 C55 121.8(5)
C51 C50 C49 121.3(5)
C51 C50 H50 119.3
C49 C50 H50 119.3
C50 C51 C52 120.3(5)
C50 C51 H51 119.8
C52 C51 H51 119.8
O7 C52 C51 123.7(4)
O7 C52 C53 117.4(4)
C51 C52 C53 118.9(4)
C54 C53 C52 120.1(5)
C54 C53 H53 119.9
C52 C53 H53 119.9
C53 C54 C49 122.2(5)
C53 C54 H54 118.9
C49 C54 H54 118.9
C56 C55 C49 111.1(4)
C56 C55 H55A 109.4
C49 C55 H55A 109.4
C56 C55 H55B 109.4
C49 C55 H55B 109.4
H55A C55 H55B 108.0
N7 C56 C55 109.9(4)
N7 C56 H56A 109.7
C55 C56 H56A 109.7
N7 C56 H56B 109.7
C55 C56 H56B 109.7
H56A C56 H56B 108.2
C58 C57 C62 117.2(5)
C58 C57 C63 121.9(5)
C62 C57 C63 120.9(5)
C57 C58 C59 120.8(5)
C57 C58 H58 119.6
C59 C58 H58 119.6
C60 C59 C58 120.9(5)
C60 C59 H59 119.5
C58 C59 H59 119.5
O8 C60 C59 122.9(5)
O8 C60 C61 118.4(5)
C59 C60 C61 118.6(5)
C62 C61 C60 119.9(5)
C62 C61 H61 120.1
C60 C61 H61 120.1
C61 C62 C57 122.5(5)
C61 C62 H62 118.8
C57 C62 H62 118.8
C64 C63 C57 111.1(5)
C64 C63 H63A 109.4
C57 C63 H63A 109.4
C64 C63 H63B 109.4
C57 C63 H63B 109.4
H63A C63 H63B 108.0
C63 C64 N8 110.7(5)
C63 C64 H64A 109.5
N8 C64 H64A 109.5
C63 C64 H64B 109.5
N8 C64 H64B 109.5
H64A C64 H64B 108.1
C66 C65 C70 118.8(5)
C66 C65 C71 122.1(5)
C70 C65 C71 119.1(5)
C67 C66 C65 122.0(5)
C67 C66 H66 119.0
C65 C66 H66 119.0
C66 C67 C68 117.7(5)
C66 C67 H67 121.2
C68 C67 H67 121.2
C69 C68 C67 122.2(5)
C69 C68 Cl1 118.3(4)
C67 C68 Cl1 119.6(4)
C68 C69 C70 118.8(5)
C68 C69 H69 120.6
C70 C69 H69 120.6
C69 C70 C65 120.5(5)
C69 C70 H70 119.7
C65 C70 H70 119.7
O9 C71 O10 125.0(5)
O9 C71 C65 117.1(4)
O10 C71 C65 117.9(4)
C73 C72 C77 118.7(5)
C73 C72 C78 122.3(5)
C77 C72 C78 119.0(5)
C72 C73 C74 121.2(5)
C72 C73 H73 119.4
C74 C73 H73 119.4
C75 C74 C73 118.5(5)
C75 C74 H74 120.8
C73 C74 H74 120.8
C74 C75 C76 122.0(5)
C74 C75 Cl2 120.0(4)
C76 C75 Cl2 118.0(4)
C77 C76 C75 118.3(5)
C77 C76 H76 120.8
C75 C76 H76 120.8
C76 C77 C72 121.3(5)
C76 C77 H77 119.3
C72 C77 H77 119.3
O12 C78 O11 126.1(5)
O12 C78 C72 118.4(5)
O11 C78 C72 115.5(5)
C80 C79 C84 118.5(5)
C80 C79 C85 121.7(4)
C84 C79 C85 119.8(4)
C81 C80 C79 121.3(5)
C81 C80 H80 119.4
C79 C80 H80 119.4
C80 C81 C82 118.1(5)
C80 C81 H81 121.0
C82 C81 H81 121.0
C83 C82 C81 122.3(5)
C83 C82 Cl3 118.8(4)
C81 C82 Cl3 118.9(4)
C82 C83 C84 118.8(5)
C82 C83 H83 120.6
C84 C83 H83 120.6
C83 C84 C79 120.9(5)
C83 C84 H84 119.5
C79 C84 H84 119.5
O14 C85 O13 124.2(4)
O14 C85 C79 119.6(4)
O13 C85 C79 116.1(4)
C87 C86 C91 118.7(5)
C87 C86 C92 121.9(5)
C91 C86 C92 119.4(4)
C86 C87 C88 121.5(5)
C86 C87 H87 119.3
C88 C87 H87 119.3
C89 C88 C87 118.5(5)
C89 C88 H88 120.7
C87 C88 H88 120.7
C90 C89 C88 121.5(5)
C90 C89 Cl4 118.8(4)
C88 C89 Cl4 119.7(4)
C89 C90 C91 119.3(5)
C89 C90 H90 120.3
C91 C90 H90 120.3
C90 C91 C86 120.3(5)
C90 C91 H91 119.8
C86 C91 H91 119.8
O15 C92 O16 125.2(4)
O15 C92 C86 116.6(4)
O16 C92 C86 118.2(4)
C98 C93 C94 120.0(5)
C98 C93 C99 119.3(4)
C94 C93 C99 120.7(4)
C93 C94 C95 121.0(5)
C93 C94 H94 119.5
C95 C94 H94 119.5
C96 C95 C94 118.2(5)
C96 C95 H95 120.9
C94 C95 H95 120.9
C95 C96 C97 121.7(5)
C95 C96 Cl5 120.0(4)
C97 C96 Cl5 118.3(4)
C96 C97 C98 118.9(5)
C96 C97 H97 120.6
C98 C97 H97 120.6
C93 C98 C97 120.1(5)
C93 C98 H98 120.0
C97 C98 H98 120.0
O18 C99 O17 125.7(5)
O18 C99 C93 116.6(4)
O17 C99 C93 117.6(4)
C105 C100 C101 120.2(4)
C105 C100 C106 119.8(4)
C101 C100 C106 120.0(4)
C100 C101 C102 120.4(5)
C100 C101 H101 119.8
C102 C101 H101 119.8
C103 C102 C101 119.0(5)
C103 C102 H102 120.5
C101 C102 H102 120.5
C102 C103 C104 121.4(5)
C102 C103 Cl6 120.0(4)
C104 C103 Cl6 118.6(4)
C105 C104 C103 119.3(5)
C105 C104 H104 120.4
C103 C104 H104 120.4
C100 C105 C104 119.7(5)
C100 C105 H105 120.2
C104 C105 H105 120.2
O19 C106 O20 125.5(5)
O19 C106 C100 116.4(4)
O20 C106 C100 118.1(4)
C108 C107 C112 119.8(4)
C108 C107 C113 119.9(4)
C112 C107 C113 120.3(4)
C107 C108 C109 120.2(5)
C107 C108 H108 119.9
C109 C108 H108 119.9
C110 C109 C108 118.7(5)
C110 C109 H109 120.7
C108 C109 H109 120.7
C109 C110 C111 122.0(5)
C109 C110 Cl7 119.7(4)
C111 C110 Cl7 118.3(4)
C112 C111 C110 118.6(5)
C112 C111 H111 120.7
C110 C111 H111 120.7
C111 C112 C107 120.6(5)
C111 C112 H112 119.7
C107 C112 H112 119.7
O21 C113 O22 125.4(4)
O21 C113 C107 118.2(4)
O22 C113 C107 116.4(4)
C119 C114 C115 119.1(5)
C119 C114 C120 119.5(5)
C115 C114 C120 121.3(4)
C114 C115 C116 120.3(5)
C114 C115 H115 119.8
C116 C115 H115 119.8
C117 C116 C115 118.3(5)
C117 C116 H116 120.9
C115 C116 H116 120.9
C118 C117 C116 122.1(5)
C118 C117 Cl8 118.4(4)
C116 C117 Cl8 119.5(4)
C117 C118 C119 118.9(5)
C117 C118 H118 120.6
C119 C118 H118 120.6
C118 C119 C114 121.2(5)
C118 C119 H119 119.4
C114 C119 H119 119.4
O23 C120 O24 125.2(5)
O23 C120 C114 116.0(4)
O24 C120 C114 118.8(4)

loop_
_geom_bond_atom_site_label_1
_geom_bond_atom_site_label_2
_geom_bond_distance
Cl1 C68 1.747(5)
Cl2 C75 1.744(5)
Cl3 C82 1.746(5)
Cl4 C89 1.754(5)
Cl5 C96 1.747(5)
Cl6 C103 1.731(5)
Cl7 C110 1.745(5)
Cl8 C117 1.731(5)
O1 C4 1.376(6)
O1 H1H 0.8400
O2 C12 1.368(6)
O2 H2H 0.8400
O3 C20 1.366(6)
O3 H3H 0.8400
O4 C28 1.374(6)
O4 H4H 0.8400
O5 C36 1.361(6)
O5 H5H 0.8400
O6 C44 1.366(6)
O6 H6H 0.8400
O7 C52 1.355(6)
O7 H7H 0.8400
O8 C60 1.348(6)
O8 H8H 0.8400
O9 C71 1.247(6)
O10 C71 1.274(6)
O11 C78 1.264(6)
O12 C78 1.251(6)
O13 C85 1.271(6)
O14 C85 1.252(6)
O15 C92 1.259(6)
O16 C92 1.262(6)
O17 C99 1.268(6)
O18 C99 1.250(6)
O19 C106 1.251(6)
O20 C106 1.268(6)
O21 C113 1.253(6)
O22 C113 1.261(6)
O23 C120 1.251(6)
O24 C120 1.261(6)
N1 C8 1.497(6)
N1 H1N 0.9100
N1 H2N 0.9100
N1 H3N 0.9100
N2 C16 1.526(7)
N2 H4N 0.9100
N2 H5N 0.9100
N2 H6N 0.9100
N3 C24 1.496(6)
N3 H7N 0.9100
N3 H8N 0.9100
N3 H9N 0.9100
N4 C32 1.505(6)
N4 H10N 0.9100
N4 H11N 0.9100
N4 H12N 0.9100
N5 C40 1.509(6)
N5 H13N 0.9100
N5 H14N 0.9100
N5 H15N 0.9100
N6 C48 1.500(6)
N6 H16N 0.9100
N6 H17N 0.9100
N6 H18N 0.9100
N7 C56 1.501(6)
N7 H19N 0.9100
N7 H20N 0.9100
N7 H21N 0.9100
N8 C64 1.508(7)
N8 H22N 0.9100
N8 H23N 0.9100
N8 H24N 0.9100
C1 C6 1.387(7)
C1 C2 1.388(7)
C1 C7 1.515(7)
C2 C3 1.382(7)
C2 H2 0.9500
C3 C4 1.378(7)
C3 H3 0.9500
C4 C5 1.378(7)
C5 C6 1.388(7)
C5 H5 0.9500
C6 H6 0.9500
C7 C8 1.511(7)
C7 H7A 0.9900
C7 H7B 0.9900
C8 H8A 0.9900
C8 H8B 0.9900
C9 C14 1.390(8)
C9 C10 1.404(8)
C9 C15 1.523(8)
C10 C11 1.395(8)
C10 H10 0.9500
C11 C12 1.377(8)
C11 H11 0.9500
C12 C13 1.390(8)
C13 C14 1.390(8)
C13 H13 0.9500
C14 H14 0.9500
C15 C16 1.499(7)
C15 H15A 0.9900
C15 H15B 0.9900
C16 H16A 0.9900
C16 H16B 0.9900
C17 C22 1.381(7)
C17 C18 1.382(7)
C17 C23 1.511(7)
C18 C19 1.387(7)
C18 H18 0.9500
C19 C20 1.374(7)
C19 H19 0.9500
C20 C21 1.378(7)
C21 C22 1.389(8)
C21 H21 0.9500
C22 H22 0.9500
C23 C24 1.517(7)
C23 H23A 0.9900
C23 H23B 0.9900
C24 H24A 0.9900
C24 H24B 0.9900
C25 C26 1.387(7)
C25 C30 1.395(7)
C25 C31 1.517(7)
C26 C27 1.389(7)
C26 H26 0.9500
C27 C28 1.373(7)
C27 H27 0.9500
C28 C29 1.394(7)
C29 C30 1.395(7)
C29 H29 0.9500
C30 H30 0.9500
C31 C32 1.511(7)
C31 H31A 0.9900
C31 H31B 0.9900
C32 H32A 0.9900
C32 H32B 0.9900
C33 C38 1.382(7)
C33 C34 1.384(7)
C33 C39 1.511(7)
C34 C35 1.366(7)
C34 H34 0.9500
C35 C36 1.392(7)
C35 H35 0.9500
C36 C37 1.383(7)
C37 C38 1.381(7)
C37 H37 0.9500
C38 H38 0.9500
C39 C40 1.524(7)
C39 H39A 0.9900
C39 H39B 0.9900
C40 H40A 0.9900
C40 H40B 0.9900
C41 C46 1.382(7)
C41 C42 1.397(8)
C41 C47 1.503(7)
C42 C43 1.382(7)
C42 H42 0.9500
C43 C44 1.392(7)
C43 H43 0.9500
C44 C45 1.389(7)
C45 C46 1.391(7)
C45 H45 0.9500
C46 H46 0.9500
C47 C48 1.520(7)
C47 H47A 0.9900
C47 H47B 0.9900
C48 H48A 0.9900
C48 H48B 0.9900
C49 C54 1.394(7)
C49 C50 1.403(7)
C49 C55 1.517(7)
C50 C51 1.390(7)
C50 H50 0.9500
C51 C52 1.390(7)
C51 H51 0.9500
C52 C53 1.398(7)
C53 C54 1.375(7)
C53 H53 0.9500
C54 H54 0.9500
C55 C56 1.516(7)
C55 H55A 0.9900
C55 H55B 0.9900
C56 H56A 0.9900
C56 H56B 0.9900
C57 C58 1.388(8)
C57 C62 1.411(8)
C57 C63 1.535(8)
C58 C59 1.396(8)
C58 H58 0.9500
C59 C60 1.390(7)
C59 H59 0.9500
C60 C61 1.403(7)
C61 C62 1.364(8)
C61 H61 0.9500
C62 H62 0.9500
C63 C64 1.497(8)
C63 H63A 0.9900
C63 H63B 0.9900
C64 H64A 0.9900
C64 H64B 0.9900
C65 C66 1.388(7)
C65 C70 1.400(7)
C65 C71 1.498(7)
C66 C67 1.368(7)
C66 H66 0.9500
C67 C68 1.402(8)
C67 H67 0.9500
C68 C69 1.379(8)
C69 C70 1.379(7)
C69 H69 0.9500
C70 H70 0.9500
C72 C73 1.385(7)
C72 C77 1.396(7)
C72 C78 1.503(7)
C73 C74 1.389(7)
C73 H73 0.9500
C74 C75 1.383(7)
C74 H74 0.9500
C75 C76 1.385(7)
C76 C77 1.380(7)
C76 H76 0.9500
C77 H77 0.9500
C79 C80 1.392(7)
C79 C84 1.402(7)
C79 C85 1.494(7)
C80 C81 1.385(7)
C80 H80 0.9500
C81 C82 1.390(7)
C81 H81 0.9500
C82 C83 1.374(7)
C83 C84 1.379(7)
C83 H83 0.9500
C84 H84 0.9500
C86 C87 1.383(7)
C86 C91 1.398(7)
C86 C92 1.514(7)
C87 C88 1.384(7)
C87 H87 0.9500
C88 C89 1.382(7)
C88 H88 0.9500
C89 C90 1.379(7)
C90 C91 1.385(7)
C90 H90 0.9500
C91 H91 0.9500
C93 C98 1.381(7)
C93 C94 1.388(7)
C93 C99 1.520(7)
C94 C95 1.391(7)
C94 H94 0.9500
C95 C96 1.388(7)
C95 H95 0.9500
C96 C97 1.390(7)
C97 C98 1.399(7)
C97 H97 0.9500
C98 H98 0.9500
C100 C105 1.384(7)
C100 C101 1.390(7)
C100 C106 1.510(7)
C101 C102 1.391(7)
C101 H101 0.9500
C102 C103 1.373(8)
C102 H102 0.9500
C103 C104 1.394(8)
C104 C105 1.393(7)
C104 H104 0.9500
C105 H105 0.9500
C107 C108 1.386(7)
C107 C112 1.393(7)
C107 C113 1.510(7)
C108 C109 1.406(7)
C108 H108 0.9500
C109 C110 1.377(8)
C109 H109 0.9500
C110 C111 1.388(8)
C111 C112 1.388(7)
C111 H111 0.9500
C112 H112 0.9500
C114 C119 1.386(7)
C114 C115 1.395(7)
C114 C120 1.507(7)
C115 C116 1.396(7)
C115 H115 0.9500
C116 C117 1.393(7)
C116 H116 0.9500
C117 C118 1.368(8)
C118 C119 1.381(7)
C118 H118 0.9500
C119 H119 0.9500

loop_
_geom_torsion_atom_site_label_1
_geom_torsion_atom_site_label_2
_geom_torsion_atom_site_label_3
_geom_torsion_atom_site_label_4
_geom_torsion
C6 C1 C2 C3 1.1(8)
C7 C1 C2 C3 179.9(5)
C1 C2 C3 C4 -0.9(8)
C2 C3 C4 O1 -179.9(5)
C2 C3 C4 C5 -0.3(8)
O1 C4 C5 C6 -179.2(5)
C3 C4 C5 C6 1.3(8)
C2 C1 C6 C5 -0.1(7)
C7 C1 C6 C5 -179.0(5)
C4 C5 C6 C1 -1.1(8)
C6 C1 C7 C8 101.6(6)
C2 C1 C7 C8 -77.2(6)
C1 C7 C8 N1 -177.3(4)
C14 C9 C10 C11 -2.8(8)
C15 C9 C10 C11 179.0(5)
C9 C10 C11 C12 1.7(8)
C10 C11 C12 O2 -178.4(5)
C10 C11 C12 C13 0.9(8)
O2 C12 C13 C14 176.9(5)
C11 C12 C13 C14 -2.3(8)
C10 C9 C14 C13 1.3(8)
C15 C9 C14 C13 179.5(5)
C12 C13 C14 C9 1.2(8)
C14 C9 C15 C16 -116.9(6)
C10 C9 C15 C16 61.2(7)
C9 C15 C16 N2 -177.8(4)
C22 C17 C18 C19 -0.2(8)
C23 C17 C18 C19 178.3(5)
C17 C18 C19 C20 -1.8(8)
C18 C19 C20 O3 -176.6(5)
C18 C19 C20 C21 2.9(8)
O3 C20 C21 C22 177.4(5)
C19 C20 C21 C22 -2.1(8)
C18 C17 C22 C21 1.0(8)
C23 C17 C22 C21 -177.5(5)
C20 C21 C22 C17 0.1(9)
C22 C17 C23 C24 -103.6(6)
C18 C17 C23 C24 78.0(7)
C17 C23 C24 N3 178.7(4)
C30 C25 C26 C27 -1.2(8)
C31 C25 C26 C27 -179.9(5)
C25 C26 C27 C28 -0.7(8)
C26 C27 C28 O4 -178.3(4)
C26 C27 C28 C29 2.1(8)
C27 C28 C29 C30 -1.6(7)
O4 C28 C29 C30 178.8(5)
C26 C25 C30 C29 1.7(8)
C31 C25 C30 C29 -179.6(5)
C28 C29 C30 C25 -0.3(8)
C26 C25 C31 C32 97.9(6)
C30 C25 C31 C32 -80.8(6)
C25 C31 C32 N4 -176.0(4)
C38 C33 C34 C35 0.9(8)
C39 C33 C34 C35 -179.5(5)
C33 C34 C35 C36 0.1(8)
C34 C35 C36 O5 178.6(5)
C34 C35 C36 C37 -0.7(8)
O5 C36 C37 C38 -179.0(5)
C35 C36 C37 C38 0.3(8)
C36 C37 C38 C33 0.7(8)
C34 C33 C38 C37 -1.3(8)
C39 C33 C38 C37 179.1(5)
C38 C33 C39 C40 89.0(6)
C34 C33 C39 C40 -90.6(6)
C33 C39 C40 N5 173.7(4)
C46 C41 C42 C43 -1.4(8)
C47 C41 C42 C43 179.6(5)
C41 C42 C43 C44 0.9(8)
C42 C43 C44 O6 -179.2(5)
C42 C43 C44 C45 0.0(8)
O6 C44 C45 C46 178.9(5)
C43 C44 C45 C46 -0.3(8)
C42 C41 C46 C45 1.0(8)
C47 C41 C46 C45 -180.0(5)
C44 C45 C46 C41 -0.2(8)
C46 C41 C47 C48 -92.3(6)
C42 C41 C47 C48 86.7(6)
C41 C47 C48 N6 174.5(4)
C54 C49 C50 C51 1.9(8)
C55 C49 C50 C51 -179.7(5)
C49 C50 C51 C52 0.8(8)
C50 C51 C52 O7 178.0(5)
C50 C51 C52 C53 -1.4(7)
O7 C52 C53 C54 179.9(5)
C51 C52 C53 C54 -0.6(7)
C52 C53 C54 C49 3.5(8)
C50 C49 C54 C53 -4.1(8)
C55 C49 C54 C53 177.6(5)
C54 C49 C55 C56 87.4(6)
C50 C49 C55 C56 -90.9(6)
C49 C55 C56 N7 -173.0(4)
C62 C57 C58 C59 2.4(8)
C63 C57 C58 C59 -179.8(5)
C57 C58 C59 C60 0.6(9)
C58 C59 C60 O8 175.4(5)
C58 C59 C60 C61 -3.5(8)
O8 C60 C61 C62 -175.6(5)
C59 C60 C61 C62 3.2(8)
C60 C61 C62 C57 -0.2(9)
C58 C57 C62 C61 -2.6(9)
C63 C57 C62 C61 179.6(5)
C58 C57 C63 C64 -111.9(6)
C62 C57 C63 C64 65.8(7)
C57 C63 C64 N8 -175.9(4)
C70 C65 C66 C67 -2.2(8)
C71 C65 C66 C67 179.2(5)
C65 C66 C67 C68 0.8(8)
C66 C67 C68 C69 0.5(8)
C66 C67 C68 Cl1 -178.7(4)
C67 C68 C69 C70 -0.3(8)
Cl1 C68 C69 C70 178.9(4)
C68 C69 C70 C65 -1.1(7)
C66 C65 C70 C69 2.4(7)
C71 C65 C70 C69 -179.0(5)
C66 C65 C71 O9 140.9(5)
C70 C65 C71 O9 -37.7(7)
C66 C65 C71 O10 -38.6(7)
C70 C65 C71 O10 142.8(5)
C77 C72 C73 C74 -0.7(7)
C78 C72 C73 C74 -179.8(5)
C72 C73 C74 C75 -0.6(7)
C73 C74 C75 C76 0.8(7)
C73 C74 C75 Cl2 -178.7(4)
C74 C75 C76 C77 0.3(7)
Cl2 C75 C76 C77 179.7(4)
C75 C76 C77 C72 -1.6(7)
C73 C72 C77 C76 1.8(7)
C78 C72 C77 C76 -179.0(4)
C73 C72 C78 O12 -34.3(7)
C77 C72 C78 O12 146.6(5)
C73 C72 C78 O11 144.0(5)
C77 C72 C78 O11 -35.1(6)
C84 C79 C80 C81 2.4(7)
C85 C79 C80 C81 -177.9(5)
C79 C80 C81 C82 -0.5(8)
C80 C81 C82 C83 -1.1(8)
C80 C81 C82 Cl3 176.7(4)
C81 C82 C83 C84 0.8(8)
Cl3 C82 C83 C84 -177.0(4)
C82 C83 C84 C79 1.2(7)
C80 C79 C84 C83 -2.7(7)
C85 C79 C84 C83 177.6(4)
C80 C79 C85 O14 29.1(7)
C84 C79 C85 O14 -151.2(5)
C80 C79 C85 O13 -149.7(5)
C84 C79 C85 O13 30.0(6)
C91 C86 C87 C88 -2.3(7)
C92 C86 C87 C88 177.3(5)
C86 C87 C88 C89 -0.4(8)
C87 C88 C89 C90 2.3(8)
C87 C88 C89 Cl4 -177.0(4)
C88 C89 C90 C91 -1.5(8)
Cl4 C89 C90 C91 177.8(4)
C89 C90 C91 C86 -1.2(7)
C87 C86 C91 C90 3.1(7)
C92 C86 C91 C90 -176.5(4)
C87 C86 C92 O15 148.6(5)
C91 C86 C92 O15 -31.8(7)
C87 C86 C92 O16 -32.0(7)
C91 C86 C92 O16 147.6(5)
C98 C93 C94 C95 -1.5(7)
C99 C93 C94 C95 178.0(5)
C93 C94 C95 C96 -1.2(7)
C94 C95 C96 C97 2.3(8)
C94 C95 C96 Cl5 -177.0(4)
C95 C96 C97 C98 -0.7(7)
Cl5 C96 C97 C98 178.6(4)
C94 C93 C98 C97 3.1(7)
C99 C93 C98 C97 -176.4(4)
C96 C97 C98 C93 -2.1(7)
C98 C93 C99 O18 -34.0(7)
C94 C93 C99 O18 146.5(5)
C98 C93 C99 O17 145.4(5)
C94 C93 C99 O17 -34.2(7)
C105 C100 C101 C102 -0.2(8)
C106 C100 C101 C102 -178.8(5)
C100 C101 C102 C103 -1.4(8)
C101 C102 C103 C104 1.4(8)
C101 C102 C103 Cl6 180.0(4)
C102 C103 C104 C105 0.3(8)
Cl6 C103 C104 C105 -178.3(4)
C101 C100 C105 C104 1.9(7)
C106 C100 C105 C104 -179.5(4)
C103 C104 C105 C100 -1.9(7)
C105 C100 C106 O19 -33.9(7)
C101 C100 C106 O19 144.7(5)
C105 C100 C106 O20 145.4(5)
C101 C100 C106 O20 -36.0(7)
C112 C107 C108 C109 -0.3(7)
C113 C107 C108 C109 -179.5(5)
C107 C108 C109 C110 2.1(8)
C108 C109 C110 C111 -1.8(8)
C108 C109 C110 Cl7 177.0(4)
C109 C110 C111 C112 -0.4(8)
Cl7 C110 C111 C112 -179.3(4)
C110 C111 C112 C107 2.4(7)
C108 C107 C112 C111 -2.0(7)
C113 C107 C112 C111 177.2(4)
C108 C107 C113 O21 30.4(7)
C112 C107 C113 O21 -148.8(5)
C108 C107 C113 O22 -148.9(5)
C112 C107 C113 O22 31.9(7)
C119 C114 C115 C116 0.6(7)
C120 C114 C115 C116 -178.3(5)
C114 C115 C116 C117 -1.8(7)
C115 C116 C117 C118 2.2(8)
C115 C116 C117 Cl8 -179.0(4)
C116 C117 C118 C119 -1.3(8)
Cl8 C117 C118 C119 179.8(4)
C117 C118 C119 C114 0.1(8)
C115 C114 C119 C118 0.2(7)
C120 C114 C119 C118 179.2(5)
C119 C114 C120 O23 -34.6(7)
C115 C114 C120 O23 144.3(5)
C119 C114 C120 O24 146.2(5)
C115 C114 C120 O24 -34.9(7)

loop_
_cod_related_entry_id
_cod_related_entry_database
_cod_related_entry_code
1 ChemSpider 30654587
